data_4515498
loop_
_publ_author_name
'Zhang, Guoqi'
'Wu, Jing'
'Zeng, Haisu'
'Neary, Michelle C.'
'Devany, Matthew'
'Zheng, Shengping'
'Dub, Pavel A.'

_publ_section_title
;
 Dearomatization and Functionalization of Terpyridine Ligands Leading to
 Unprecedented Zwitterionic Meisenheimer Aluminum Complexes and Their Use
 in Catalytic Hydroboration
;
_journal_issue 2
_journal_name_full 'ACS Catalysis'
_journal_page_first 874
_journal_paper_doi 10.1021/acscatal.8b04096
_journal_volume 9
_journal_year 2018
_chemical_formula_moiety 'C33 H42 Al N3'
_chemical_formula_sum 'C33 H42 Al N3'
_chemical_formula_weight 507.67
_space_group_crystal_system monoclinic
_space_group_IT_number 14
_space_group_name_Hall '-P 2ybc'
_space_group_name_H-M_alt 'P 1 21/c 1'
_atom_sites_solution_hydrogens geom
_audit_creation_method SHELXL-2014/7
_cell_angle_alpha 90
_cell_angle_beta 98.496(9)
_cell_angle_gamma 90
_cell_formula_units_Z 8
_cell_length_a 16.055(2)
_cell_length_b 10.4568(15)
_cell_length_c 35.146(5)
_cell_measurement_reflns_used 9211
_cell_measurement_temperature 130(2)
_cell_measurement_theta_max 23.17
_cell_measurement_theta_min 2.45
_cell_volume 5835.7(14)
_computing_cell_refinement 'Bruker SAINT'
_computing_data_collection 'Bruker APEX2'
_computing_data_reduction 'Bruker SAINT'
_computing_molecular_graphics 'Bruker SHELXTL'
_computing_publication_material 'Bruker SHELXTL'
_computing_structure_refinement 'SHELXL-2014/7 (Sheldrick, 2014)'
_computing_structure_solution 'SHELXS-97 (Sheldrick 2008)'
_diffrn_ambient_temperature 130(2)
_diffrn_measured_fraction_theta_full 1.000
_diffrn_measured_fraction_theta_max 0.977
_diffrn_measurement_device_type 'Bruker APEX-II CCD'
_diffrn_measurement_method '\f and \w scans'
_diffrn_radiation_type MoK\a
_diffrn_radiation_wavelength 0.71073
_diffrn_reflns_av_R_equivalents 0.1625
_diffrn_reflns_av_unetI/netI 0.0879
_diffrn_reflns_Laue_measured_fraction_full 1.000
_diffrn_reflns_Laue_measured_fraction_max 0.977
_diffrn_reflns_limit_h_max 19
_diffrn_reflns_limit_h_min -19
_diffrn_reflns_limit_k_max 12
_diffrn_reflns_limit_k_min -12
_diffrn_reflns_limit_l_max 41
_diffrn_reflns_limit_l_min -41
_diffrn_reflns_number 130691
_diffrn_reflns_point_group_measured_fraction_full 1.000
_diffrn_reflns_point_group_measured_fraction_max 0.977
_diffrn_reflns_theta_full 25.000
_diffrn_reflns_theta_max 25.028
_diffrn_reflns_theta_min 1.282
_exptl_absorpt_coefficient_mu 0.095
_exptl_absorpt_correction_T_max 0.7461
_exptl_absorpt_correction_T_min 0.5553
_exptl_absorpt_correction_type empirical
_exptl_absorpt_process_details sadabs
_exptl_crystal_colour orange
_exptl_crystal_density_diffrn 1.156
_exptl_crystal_description plate
_exptl_crystal_F_000 2192
_exptl_crystal_size_max 0.530
_exptl_crystal_size_mid 0.360
_exptl_crystal_size_min 0.060
_refine_diff_density_max 1.056
_refine_diff_density_min -0.587
_refine_diff_density_rms 0.099
_refine_ls_extinction_method none
_refine_ls_goodness_of_fit_ref 1.089
_refine_ls_hydrogen_treatment constr
_refine_ls_matrix_type full
_refine_ls_number_parameters 710
_refine_ls_number_reflns 10310
_refine_ls_number_restraints 0
_refine_ls_restrained_S_all 1.089
_refine_ls_R_factor_all 0.1651
_refine_ls_R_factor_gt 0.1255
_refine_ls_shift/su_max 0.000
_refine_ls_shift/su_mean 0.000
_refine_ls_structure_factor_coef Fsqd
_refine_ls_weighting_details 'w=1/[\s^2^(Fo^2^)+(0.0431P)^2^+56.8249P] where P=(Fo^2^+2Fc^2^)/3'
_refine_ls_weighting_scheme calc
_refine_ls_wR_factor_gt 0.2880
_refine_ls_wR_factor_ref 0.3144
_reflns_Friedel_coverage 0.000
_reflns_number_gt 7570
_reflns_number_total 10310
_reflns_threshold_expression 'I > 2\s(I)'
_cod_data_source_file cs8b04096_si_003.cif
_cod_data_source_block gz1182-2
_cod_original_cell_volume 5835.6(15)
_cod_original_sg_symbol_H-M 'P 21/c'
_cod_database_code 4515498
_shelx_shelxl_version_number 2014/7
_shelx_space_group_comment
; 
The symmetry employed for this shelxl refinement is uniquely defined 
by the following loop, which should always be used as a source of 
symmetry information in preference to the above space-group names. 
They are only intended as comments. 
;
_shelx_estimated_absorpt_t_min 0.951
_shelx_estimated_absorpt_t_max 0.994

loop_
_space_group_symop_operation_xyz
'x, y, z'
'-x, y+1/2, -z+1/2'
'-x, -y, -z'
'x, -y-1/2, z-1/2'

loop_
_atom_site_label
_atom_site_type_symbol
_atom_site_fract_x
_atom_site_fract_y
_atom_site_fract_z
_atom_site_U_iso_or_equiv
_atom_site_adp_type
_atom_site_occupancy
_atom_site_site_symmetry_order
_atom_site_calc_flag
_atom_site_refinement_flags_posn
_atom_site_refinement_flags_adp
_atom_site_refinement_flags_occupancy
_atom_site_disorder_assembly
_atom_site_disorder_group
Al1 Al 0.08203(17) 0.7525(3) 0.41042(8) 0.0308(6) Uani 1 1 d . . . . .
N11 N 0.1671(4) 0.5959(7) 0.4224(2) 0.0282(16) Uani 1 1 d . . . . .
N12 N 0.0969(4) 0.6989(6) 0.3607(2) 0.0268(16) Uani 1 1 d . . . . .
N13 N 0.0044(4) 0.8840(7) 0.3749(2) 0.0290(16) Uani 1 1 d . . . . .
C111 C -0.0138(6) 0.6807(11) 0.4344(3) 0.043(2) Uani 1 1 d . . . . .
H11A H -0.0603 0.6665 0.4130 0.052 Uiso 1 1 calc R U . A 1
H11B H 0.0046 0.5948 0.4441 0.052 Uiso 1 1 calc R U . A 1
C112 C -0.0523(14) 0.7420(15) 0.4654(5) 0.037(5) Uani 0.64(3) 1 d . . P B 1
H11C H -0.0649 0.8324 0.4573 0.045 Uiso 0.64(3) 1 calc R U P B 1
C113 C -0.1320(11) 0.6857(19) 0.4741(7) 0.049(5) Uani 0.64(3) 1 d . . P B 1
H11D H -0.1748 0.6903 0.4512 0.074 Uiso 0.64(3) 1 calc R U P B 1
H11E H -0.1514 0.7335 0.4952 0.074 Uiso 0.64(3) 1 calc R U P B 1
H11F H -0.1226 0.5961 0.4818 0.074 Uiso 0.64(3) 1 calc R U P B 1
C114 C 0.0123(12) 0.747(3) 0.5018(6) 0.066(9) Uani 0.64(3) 1 d . . P B 1
H11G H 0.0606 0.7990 0.4970 0.099 Uiso 0.64(3) 1 calc R U P B 1
H11H H 0.0313 0.6605 0.5091 0.099 Uiso 0.64(3) 1 calc R U P B 1
H11I H -0.0134 0.7858 0.5227 0.099 Uiso 0.64(3) 1 calc R U P B 1
C115 C -0.006(3) 0.713(4) 0.4787(14) 0.055(13) Uani 0.36(3) 1 d . . P B 2
H11J H 0.0485 0.6771 0.4914 0.066 Uiso 0.36(3) 1 calc R U P B 2
C116 C -0.075(3) 0.641(4) 0.4945(10) 0.078(18) Uani 0.36(3) 1 d . . P B 2
H11K H -0.0777 0.6705 0.5207 0.117 Uiso 0.36(3) 1 calc R U P B 2
H11L H -0.0621 0.5494 0.4948 0.117 Uiso 0.36(3) 1 calc R U P B 2
H11M H -0.1287 0.6568 0.4782 0.117 Uiso 0.36(3) 1 calc R U P B 2
C117 C -0.010(3) 0.855(3) 0.4913(13) 0.082(16) Uani 0.36(3) 1 d . . P B 2
H11N H 0.0174 0.8641 0.5180 0.123 Uiso 0.36(3) 1 calc R U P B 2
H11O H -0.0688 0.8826 0.4893 0.123 Uiso 0.36(3) 1 calc R U P B 2
H11P H 0.0194 0.9085 0.4746 0.123 Uiso 0.36(3) 1 calc R U P B 2
C121 C 0.1576(6) 0.8773(9) 0.4395(3) 0.041(2) Uani 1 1 d . . . . .
H12A H 0.1235 0.9533 0.4439 0.050 Uiso 1 1 calc R U . . .
H12B H 0.1777 0.8396 0.4651 0.050 Uiso 1 1 calc R U . . .
C122 C 0.2358(6) 0.9244(9) 0.4226(3) 0.037(2) Uani 1 1 d . . . . .
H12C H 0.2651 0.8474 0.4141 0.044 Uiso 1 1 calc R U . . .
C123 C 0.2095(7) 1.0070(9) 0.3875(3) 0.045(3) Uani 1 1 d . . . . .
H12D H 0.1780 0.9552 0.3671 0.067 Uiso 1 1 calc R U . . .
H12E H 0.2597 1.0425 0.3786 0.067 Uiso 1 1 calc R U . . .
H12F H 0.1738 1.0770 0.3942 0.067 Uiso 1 1 calc R U . . .
C124 C 0.2994(7) 0.9978(11) 0.4516(3) 0.055(3) Uani 1 1 d . . . . .
H12G H 0.3519 1.0093 0.4409 0.082 Uiso 1 1 calc R U . . .
H12H H 0.3107 0.9492 0.4756 0.082 Uiso 1 1 calc R U . . .
H12I H 0.2761 1.0816 0.4567 0.082 Uiso 1 1 calc R U . . .
C131 C 0.0828(5) 0.4793(7) 0.3339(3) 0.0254(18) Uani 1 1 d . . . . .
H13A H 0.0587 0.5115 0.3081 0.030 Uiso 1 1 calc R U . . .
H13B H 0.1173 0.4035 0.3299 0.030 Uiso 1 1 calc R U . . .
C132 C 0.0092(5) 0.4337(8) 0.3538(3) 0.0291(19) Uani 1 1 d . . . . .
H13C H -0.0181 0.5099 0.3639 0.035 Uiso 1 1 calc R U . . .
C133 C 0.0369(6) 0.3424(9) 0.3871(3) 0.041(2) Uani 1 1 d . . . . .
H13D H -0.0128 0.3074 0.3965 0.061 Uiso 1 1 calc R U . . .
H13E H 0.0716 0.3887 0.4079 0.061 Uiso 1 1 calc R U . . .
H13F H 0.0698 0.2725 0.3782 0.061 Uiso 1 1 calc R U . . .
C134 C -0.0552(6) 0.3676(9) 0.3235(3) 0.039(2) Uani 1 1 d . . . . .
H13G H -0.0683 0.4235 0.3010 0.059 Uiso 1 1 calc R U . . .
H13H H -0.1068 0.3500 0.3344 0.059 Uiso 1 1 calc R U . . .
H13I H -0.0316 0.2870 0.3156 0.059 Uiso 1 1 calc R U . . .
C141 C 0.1981(6) 0.5549(9) 0.4572(3) 0.036(2) Uani 1 1 d . . . . .
H14A H 0.1816 0.5961 0.4790 0.043 Uiso 1 1 calc R U . . .
C142 C 0.2538(5) 0.4538(9) 0.4627(3) 0.037(2) Uani 1 1 d . . . . .
H14B H 0.2752 0.4256 0.4879 0.045 Uiso 1 1 calc R U . . .
C143 C 0.2775(6) 0.3954(10) 0.4317(3) 0.043(2) Uani 1 1 d . . . . .
H14C H 0.3170 0.3272 0.4349 0.051 Uiso 1 1 calc R U . . .
C144 C 0.2435(6) 0.4365(9) 0.3951(3) 0.037(2) Uani 1 1 d . . . . .
H14D H 0.2589 0.3964 0.3729 0.045 Uiso 1 1 calc R U . . .
C145 C 0.1871(5) 0.5362(8) 0.3916(2) 0.0266(19) Uani 1 1 d . . . . .
C151 C 0.1430(5) 0.5837(8) 0.3535(2) 0.0278(19) Uani 1 1 d . . . . .
C152 C 0.2056(5) 0.6133(9) 0.3256(2) 0.0304(19) Uani 1 1 d . . . . .
H15A H 0.2606 0.5775 0.3291 0.036 Uiso 1 1 calc R U . . .
C153 C 0.1794(5) 0.6922(8) 0.2958(2) 0.0286(19) Uani 1 1 d . . . . .
C154 C 0.1042(5) 0.7684(7) 0.2965(2) 0.0233(17) Uani 1 1 d . . . . .
H15B H 0.0790 0.8133 0.2742 0.028 Uiso 1 1 calc R U . . .
C155 C 0.0708(5) 0.7737(7) 0.3297(2) 0.029(2) Uani 1 1 d . . . . .
C161 C -0.0489(6) 0.9708(9) 0.3852(3) 0.038(2) Uani 1 1 d . . . . .
H16A H -0.0523 0.9807 0.4118 0.046 Uiso 1 1 calc R U . . .
C162 C -0.0984(6) 1.0457(9) 0.3596(3) 0.040(2) Uani 1 1 d . . . . .
H16B H -0.1348 1.1074 0.3683 0.048 Uiso 1 1 calc R U . . .
C163 C -0.0952(6) 1.0306(9) 0.3210(3) 0.040(2) Uani 1 1 d . . . . .
H16C H -0.1308 1.0795 0.3024 0.048 Uiso 1 1 calc R U . . .
C164 C -0.0388(6) 0.9426(8) 0.3095(3) 0.032(2) Uani 1 1 d . . . . .
H16D H -0.0338 0.9329 0.2831 0.039 Uiso 1 1 calc R U . . .
C165 C 0.0109(5) 0.8678(8) 0.3377(3) 0.0272(19) Uani 1 1 d . . . . .
C171 C 0.2300(5) 0.7093(8) 0.2646(3) 0.031(2) Uani 1 1 d . . . . .
C172 C 0.2744(5) 0.6038(9) 0.2532(3) 0.035(2) Uani 1 1 d . . . . .
H17A H 0.2713 0.5233 0.2654 0.042 Uiso 1 1 calc R U . . .
C173 C 0.3229(7) 0.6178(10) 0.2239(3) 0.052(3) Uani 1 1 d . . . . .
H17B H 0.3540 0.5472 0.2165 0.062 Uiso 1 1 calc R U . . .
C174 C 0.3259(6) 0.7324(11) 0.2059(3) 0.048(3) Uani 1 1 d . . . . .
H17C H 0.3578 0.7400 0.1853 0.057 Uiso 1 1 calc R U . . .
C175 C 0.2838(6) 0.8368(10) 0.2168(3) 0.043(2) Uani 1 1 d . . . . .
H17D H 0.2874 0.9167 0.2043 0.052 Uiso 1 1 calc R U . . .
C176 C 0.2357(6) 0.8247(8) 0.2464(3) 0.034(2) Uani 1 1 d . . . . .
H17E H 0.2066 0.8969 0.2542 0.040 Uiso 1 1 calc R U . . .
Al2 Al 0.56417(17) 0.6054(3) 0.39831(8) 0.0359(7) Uani 1 1 d . . . . .
N21 N 0.4967(5) 0.7487(9) 0.3647(2) 0.043(2) Uani 1 1 d . . . . .
N22 N 0.6454(5) 0.6678(7) 0.3691(2) 0.0330(17) Uani 1 1 d . . . . .
N23 N 0.6653(5) 0.4786(7) 0.4152(2) 0.0352(18) Uani 1 1 d . . . . .
C211 C 0.4842(6) 0.4662(9) 0.3807(3) 0.042(2) Uani 1 1 d . . . . .
H21A H 0.4805 0.4090 0.4028 0.050 Uiso 1 1 calc R U . . .
H21B H 0.4279 0.5047 0.3731 0.050 Uiso 1 1 calc R U . . .
C212 C 0.5043(6) 0.3839(11) 0.3471(3) 0.049(3) Uani 1 1 d . . . . .
H21C H 0.5636 0.3529 0.3537 0.058 Uiso 1 1 calc R U . . .
C213 C 0.4479(9) 0.2692(11) 0.3414(4) 0.080(4) Uani 1 1 d . . . . .
H21D H 0.4648 0.2151 0.3211 0.119 Uiso 1 1 calc R U . . .
H21E H 0.3895 0.2970 0.3339 0.119 Uiso 1 1 calc R U . . .
H21F H 0.4525 0.2204 0.3654 0.119 Uiso 1 1 calc R U . . .
C214 C 0.4971(8) 0.4556(12) 0.3093(3) 0.062(3) Uani 1 1 d . . . . .
H21G H 0.5160 0.4003 0.2897 0.093 Uiso 1 1 calc R U . . .
H21H H 0.5325 0.5323 0.3127 0.093 Uiso 1 1 calc R U . . .
H21I H 0.4384 0.4804 0.3011 0.093 Uiso 1 1 calc R U . . .
C221 C 0.5645(6) 0.6637(10) 0.4519(3) 0.041(2) Uani 1 1 d . . . . .
H22A H 0.5691 0.5862 0.4683 0.049 Uiso 1 1 calc R U . . .
H22B H 0.6171 0.7129 0.4592 0.049 Uiso 1 1 calc R U . . .
C222 C 0.4940(6) 0.7430(9) 0.4634(3) 0.038(2) Uani 1 1 d . . . . .
H22C H 0.4817 0.8132 0.4440 0.045 Uiso 1 1 calc R U . . .
C223 C 0.4146(6) 0.6633(10) 0.4622(3) 0.044(2) Uani 1 1 d . . . . .
H22D H 0.3702 0.7152 0.4708 0.066 Uiso 1 1 calc R U . . .
H22E H 0.4263 0.5891 0.4792 0.066 Uiso 1 1 calc R U . . .
H22F H 0.3962 0.6339 0.4358 0.066 Uiso 1 1 calc R U . . .
C224 C 0.5158(7) 0.8050(13) 0.5028(3) 0.059(3) Uani 1 1 d . . . . .
H22G H 0.4688 0.8588 0.5080 0.088 Uiso 1 1 calc R U . . .
H22H H 0.5664 0.8577 0.5033 0.088 Uiso 1 1 calc R U . . .
H22I H 0.5263 0.7383 0.5225 0.088 Uiso 1 1 calc R U . . .
C231 C 0.6834(6) 0.8971(9) 0.3675(3) 0.038(2) Uani 1 1 d . . . . .
H23A H 0.7441 0.8760 0.3701 0.045 Uiso 1 1 calc R U . . .
H23B H 0.6742 0.9737 0.3508 0.045 Uiso 1 1 calc R U . . .
C232 C 0.6645(7) 0.9333(10) 0.4062(3) 0.049(3) Uani 1 1 d . . . . .
H23C H 0.6385 0.8571 0.4171 0.059 Uiso 1 1 calc R U . . .
C233 C 0.7416(9) 0.9663(15) 0.4331(3) 0.080(4) Uani 1 1 d . . . . .
H23D H 0.7259 0.9949 0.4577 0.120 Uiso 1 1 calc R U . . .
H23E H 0.7719 1.0350 0.4221 0.120 Uiso 1 1 calc R U . . .
H23F H 0.7779 0.8908 0.4375 0.120 Uiso 1 1 calc R U . . .
C234 C 0.6017(8) 1.0406(13) 0.4042(4) 0.075(4) Uani 1 1 d . . . . .
H23G H 0.5911 1.0621 0.4302 0.113 Uiso 1 1 calc R U . . .
H23H H 0.5489 1.0140 0.3885 0.113 Uiso 1 1 calc R U . . .
H23I H 0.6242 1.1158 0.3925 0.113 Uiso 1 1 calc R U . . .
C241 C 0.4149(6) 0.7729(10) 0.3627(3) 0.042(2) Uani 1 1 d . . . . .
H24A H 0.3849 0.7313 0.3805 0.051 Uiso 1 1 calc R U . . .
C242 C 0.3715(6) 0.8540(10) 0.3364(3) 0.040(2) Uani 1 1 d . . . . .
H24B H 0.3127 0.8671 0.3355 0.048 Uiso 1 1 calc R U . . .
C243 C 0.4159(7) 0.9160(10) 0.3113(3) 0.048(3) Uani 1 1 d . . . . .
H24C H 0.3883 0.9744 0.2929 0.058 Uiso 1 1 calc R U . . .
C244 C 0.5019(6) 0.8922(9) 0.3132(3) 0.040(2) Uani 1 1 d . . . . .
H24D H 0.5329 0.9316 0.2953 0.048 Uiso 1 1 calc R U . . .
C245 C 0.5415(6) 0.8114(9) 0.3409(3) 0.038(2) Uani 1 1 d . . . . .
C251 C 0.6331(5) 0.7829(8) 0.3455(3) 0.034(2) Uani 1 1 d . . . . .
C252 C 0.6649(6) 0.7607(9) 0.3079(3) 0.034(2) Uani 1 1 d . . . . .
H25A H 0.6343 0.7918 0.2845 0.041 Uiso 1 1 calc R U . . .
C253 C 0.7369(5) 0.6964(8) 0.3080(2) 0.0285(19) Uani 1 1 d . . . . .
C254 C 0.7710(6) 0.6279(8) 0.3420(3) 0.034(2) Uani 1 1 d . . . . .
H25B H 0.8275 0.5981 0.3455 0.040 Uiso 1 1 calc R U . . .
C255 C 0.7202(6) 0.6065(9) 0.3693(3) 0.035(2) Uani 1 1 d . . . . .
C261 C 0.6693(7) 0.3851(9) 0.4408(3) 0.043(2) Uani 1 1 d . . . . .
H26A H 0.6223 0.3705 0.4538 0.052 Uiso 1 1 calc R U . . .
C262 C 0.7387(6) 0.3089(9) 0.4493(3) 0.040(2) Uani 1 1 d . . . . .
H26B H 0.7393 0.2413 0.4674 0.049 Uiso 1 1 calc R U . . .
C263 C 0.8075(7) 0.3313(11) 0.4312(3) 0.047(3) Uani 1 1 d . . . . .
H26C H 0.8564 0.2796 0.4369 0.057 Uiso 1 1 calc R U . . .
C264 C 0.8051(6) 0.4293(9) 0.4050(3) 0.037(2) Uani 1 1 d . . . . .
H26D H 0.8520 0.4451 0.3921 0.045 Uiso 1 1 calc R U . . .
C265 C 0.7333(6) 0.5050(9) 0.3975(3) 0.034(2) Uani 1 1 d . . . . .
C271 C 0.7784(5) 0.6832(8) 0.2734(2) 0.0282(19) Uani 1 1 d . . . . .
C272 C 0.8658(6) 0.6672(8) 0.2761(3) 0.0296(19) Uani 1 1 d . . . . .
H27A H 0.8996 0.6677 0.3007 0.035 Uiso 1 1 calc R U . . .
C273 C 0.9030(5) 0.6509(8) 0.2441(3) 0.032(2) Uani 1 1 d . . . . .
H27B H 0.9623 0.6396 0.2471 0.038 Uiso 1 1 calc R U . . .
C274 C 0.8585(6) 0.6503(8) 0.2078(3) 0.035(2) Uani 1 1 d . . . . .
H27C H 0.8856 0.6368 0.1859 0.042 Uiso 1 1 calc R U . . .
C275 C 0.7708(6) 0.6705(9) 0.2042(3) 0.037(2) Uani 1 1 d . . . . .
H27D H 0.7381 0.6752 0.1794 0.045 Uiso 1 1 calc R U . . .
C276 C 0.7325(6) 0.6834(9) 0.2367(3) 0.035(2) Uani 1 1 d . . . . .
H27E H 0.6730 0.6925 0.2338 0.043 Uiso 1 1 calc R U . . .

loop_
_atom_site_aniso_label
_atom_site_aniso_U_11
_atom_site_aniso_U_22
_atom_site_aniso_U_33
_atom_site_aniso_U_23
_atom_site_aniso_U_13
_atom_site_aniso_U_12
Al1 0.0294(14) 0.0244(13) 0.0393(14) 0.0022(12) 0.0071(11) -0.0023(12)
N11 0.021(4) 0.021(4) 0.043(4) -0.004(3) 0.007(3) -0.008(3)
N12 0.014(3) 0.023(4) 0.041(4) 0.005(3) -0.002(3) 0.002(3)
N13 0.022(4) 0.023(4) 0.043(4) 0.003(3) 0.008(3) -0.003(3)
C111 0.027(5) 0.057(7) 0.047(6) 0.008(5) 0.012(4) -0.001(5)
C112 0.030(11) 0.023(8) 0.061(11) 0.016(7) 0.010(9) 0.002(8)
C113 0.041(10) 0.045(11) 0.062(13) -0.015(9) 0.007(9) -0.013(9)
C114 0.040(11) 0.12(3) 0.037(11) -0.003(13) 0.010(9) -0.040(13)
C115 0.03(2) 0.07(3) 0.08(3) -0.04(2) 0.04(2) -0.017(19)
C116 0.13(5) 0.06(3) 0.05(2) -0.010(18) 0.05(3) -0.06(3)
C117 0.12(4) 0.024(19) 0.12(4) -0.03(2) 0.09(3) -0.03(2)
C121 0.046(6) 0.029(5) 0.050(6) 0.006(4) 0.009(5) -0.001(4)
C122 0.038(5) 0.027(5) 0.043(5) -0.004(4) -0.002(4) -0.017(4)
C123 0.047(6) 0.033(5) 0.053(6) 0.006(5) 0.005(5) -0.017(5)
C124 0.041(6) 0.056(7) 0.062(7) -0.011(6) -0.009(5) -0.016(5)
C131 0.023(4) 0.010(4) 0.043(5) -0.004(3) 0.006(4) -0.010(3)
C132 0.023(4) 0.020(4) 0.045(5) 0.000(4) 0.004(4) -0.008(3)
C133 0.025(5) 0.037(5) 0.060(6) 0.009(5) 0.005(4) -0.011(4)
C134 0.028(5) 0.030(5) 0.057(6) -0.005(4) -0.005(4) -0.011(4)
C141 0.033(5) 0.036(5) 0.040(5) 0.006(4) 0.009(4) 0.001(4)
C142 0.025(5) 0.040(6) 0.044(6) 0.015(5) -0.008(4) -0.011(4)
C143 0.023(5) 0.048(6) 0.056(6) 0.008(5) 0.003(4) 0.007(4)
C144 0.031(5) 0.039(5) 0.043(5) 0.007(4) 0.008(4) -0.001(4)
C145 0.009(4) 0.030(5) 0.040(5) 0.005(4) 0.000(3) -0.005(3)
C151 0.014(4) 0.025(4) 0.044(5) 0.007(4) 0.001(4) -0.006(3)
C152 0.019(4) 0.033(5) 0.041(5) 0.007(4) 0.008(4) -0.003(4)
C153 0.026(4) 0.020(4) 0.039(5) 0.004(4) 0.004(4) -0.005(4)
C154 0.022(4) 0.009(4) 0.038(5) 0.000(3) 0.002(4) -0.003(3)
C155 0.033(5) 0.011(4) 0.039(5) -0.002(4) -0.005(4) 0.001(3)
C161 0.033(5) 0.024(5) 0.061(6) 0.001(4) 0.016(5) -0.004(4)
C162 0.033(5) 0.024(5) 0.067(7) 0.004(5) 0.024(5) 0.006(4)
C163 0.028(5) 0.029(5) 0.061(7) 0.015(5) 0.000(4) -0.002(4)
C164 0.029(5) 0.018(4) 0.048(5) 0.007(4) 0.002(4) -0.001(4)
C165 0.014(4) 0.021(4) 0.044(5) 0.001(4) -0.003(4) -0.002(3)
C171 0.026(5) 0.026(5) 0.043(5) -0.001(4) 0.009(4) 0.007(4)
C172 0.029(5) 0.021(4) 0.059(6) -0.001(4) 0.017(4) 0.000(4)
C173 0.054(7) 0.030(5) 0.077(8) 0.005(5) 0.033(6) 0.012(5)
C174 0.038(6) 0.056(7) 0.053(6) 0.005(5) 0.021(5) 0.002(5)
C175 0.037(5) 0.042(6) 0.054(6) 0.014(5) 0.016(5) 0.008(5)
C176 0.030(5) 0.022(4) 0.050(6) 0.006(4) 0.012(4) 0.001(4)
Al2 0.0296(15) 0.0349(16) 0.0446(16) -0.0038(13) 0.0098(12) -0.0045(13)
N21 0.033(4) 0.054(5) 0.043(5) -0.008(4) 0.014(4) -0.009(4)
N22 0.035(4) 0.016(4) 0.049(5) -0.004(3) 0.010(4) -0.004(3)
N23 0.032(4) 0.027(4) 0.047(5) -0.003(4) 0.007(4) -0.006(3)
C211 0.029(5) 0.035(6) 0.062(7) -0.008(5) 0.009(5) -0.011(4)
C212 0.028(5) 0.049(6) 0.067(7) -0.025(6) 0.000(5) 0.001(5)
C213 0.091(10) 0.031(6) 0.109(11) -0.034(7) -0.012(8) -0.006(6)
C214 0.051(7) 0.063(8) 0.070(8) -0.024(7) -0.001(6) 0.003(6)
C221 0.029(5) 0.046(6) 0.048(6) 0.002(5) 0.005(4) -0.009(4)
C222 0.043(6) 0.025(5) 0.045(5) -0.006(4) 0.007(4) -0.013(4)
C223 0.032(5) 0.051(6) 0.051(6) -0.004(5) 0.013(5) -0.002(5)
C224 0.043(6) 0.078(9) 0.053(7) -0.031(6) -0.001(5) 0.008(6)
C231 0.038(5) 0.026(5) 0.049(6) -0.006(4) 0.004(4) -0.013(4)
C232 0.062(7) 0.043(6) 0.047(6) -0.006(5) 0.021(5) -0.010(5)
C233 0.103(11) 0.084(10) 0.049(7) -0.016(7) -0.003(7) 0.021(9)
C234 0.056(8) 0.067(9) 0.103(11) -0.041(8) 0.014(7) -0.011(7)
C241 0.020(5) 0.053(6) 0.055(6) 0.004(5) 0.006(4) 0.001(4)
C242 0.031(5) 0.045(6) 0.044(6) -0.006(5) 0.002(4) 0.005(4)
C243 0.047(6) 0.036(6) 0.059(7) 0.005(5) -0.001(5) -0.003(5)
C244 0.031(5) 0.029(5) 0.061(6) 0.007(5) 0.009(5) -0.010(4)
C245 0.043(6) 0.030(5) 0.041(5) 0.004(4) 0.009(4) -0.013(4)
C251 0.024(5) 0.024(5) 0.056(6) -0.001(4) 0.011(4) -0.004(4)
C252 0.028(5) 0.035(5) 0.039(5) -0.001(4) 0.000(4) -0.004(4)
C253 0.027(5) 0.020(4) 0.038(5) -0.004(4) 0.004(4) -0.011(4)
C254 0.027(5) 0.026(5) 0.047(5) -0.005(4) 0.004(4) -0.009(4)
C255 0.030(5) 0.038(5) 0.038(5) -0.006(4) 0.003(4) 0.008(4)
C261 0.061(7) 0.032(5) 0.041(6) 0.006(4) 0.020(5) 0.001(5)
C262 0.046(6) 0.032(5) 0.043(6) 0.006(4) 0.003(5) 0.002(5)
C263 0.046(6) 0.050(6) 0.046(6) 0.014(5) 0.008(5) 0.011(5)
C264 0.029(5) 0.034(5) 0.049(6) 0.005(4) 0.005(4) 0.009(4)
C265 0.030(5) 0.030(5) 0.041(5) 0.003(4) 0.005(4) 0.003(4)
C271 0.032(5) 0.019(4) 0.035(5) -0.002(4) 0.009(4) 0.002(4)
C272 0.035(5) 0.017(4) 0.036(5) -0.004(4) 0.002(4) -0.009(4)
C273 0.019(4) 0.024(5) 0.054(6) 0.003(4) 0.012(4) -0.006(3)
C274 0.040(5) 0.024(5) 0.042(5) 0.000(4) 0.012(4) -0.001(4)
C275 0.031(5) 0.038(5) 0.041(5) 0.010(4) -0.001(4) 0.007(4)
C276 0.023(5) 0.042(6) 0.040(5) -0.002(4) -0.002(4) 0.008(4)

loop_
_atom_type_symbol
_atom_type_description
_atom_type_scat_dispersion_real
_atom_type_scat_dispersion_imag
_atom_type_scat_source
C C 0.0033 0.0016 'International Tables Vol C Tables 4.2.6.8 and 6.1.1.4'
H H 0.0000 0.0000 'International Tables Vol C Tables 4.2.6.8 and 6.1.1.4'
N N 0.0061 0.0033 'International Tables Vol C Tables 4.2.6.8 and 6.1.1.4'
Al Al 0.0645 0.0514 'International Tables Vol C Tables 4.2.6.8 and 6.1.1.4'

loop_
_geom_angle_atom_site_label_1
_geom_angle_atom_site_label_2
_geom_angle_atom_site_label_3
_geom_angle
N12 Al1 C121 121.9(4)
N12 Al1 C111 119.2(4)
C121 Al1 C111 118.9(4)
N12 Al1 N13 78.0(3)
C121 Al1 N13 98.0(4)
C111 Al1 N13 94.0(4)
N12 Al1 N11 77.9(3)
C121 Al1 N11 94.5(4)
C111 Al1 N11 97.9(4)
N13 Al1 N11 155.8(3)
C141 N11 C145 119.8(8)
C141 N11 Al1 125.1(6)
C145 N11 Al1 115.1(6)
C155 N12 C151 116.4(7)
C155 N12 Al1 120.4(6)
C151 N12 Al1 123.0(5)
C161 N13 C165 119.9(8)
C161 N13 Al1 128.5(7)
C165 N13 Al1 111.6(5)
C112 C111 Al1 125.3(10)
C115 C111 Al1 112.6(13)
C112 C111 H11A 106.0
Al1 C111 H11A 106.0
C112 C111 H11B 106.0
Al1 C111 H11B 106.0
H11A C111 H11B 106.3
C111 C112 C113 116.6(15)
C111 C112 C114 109.1(18)
C113 C112 C114 110.1(15)
C111 C112 H11C 106.8
C113 C112 H11C 106.8
C114 C112 H11C 106.8
C112 C113 H11D 109.5
C112 C113 H11E 109.5
H11D C113 H11E 109.5
C112 C113 H11F 109.5
H11D C113 H11F 109.5
H11E C113 H11F 109.5
C112 C114 H11G 109.5
C112 C114 H11H 109.5
H11G C114 H11H 109.5
C112 C114 H11I 109.5
H11G C114 H11I 109.5
H11H C114 H11I 109.5
C116 C115 C117 108(3)
C116 C115 C111 108(3)
C117 C115 C111 119(4)
C116 C115 H11J 107.1
C117 C115 H11J 107.1
C111 C115 H11J 107.1
C115 C116 H11K 109.5
C115 C116 H11L 109.5
H11K C116 H11L 109.5
C115 C116 H11M 109.5
H11K C116 H11M 109.5
H11L C116 H11M 109.5
C115 C117 H11N 109.5
C115 C117 H11O 109.5
H11N C117 H11O 109.5
C115 C117 H11P 109.5
H11N C117 H11P 109.5
H11O C117 H11P 109.5
C122 C121 Al1 119.0(7)
C122 C121 H12A 107.6
Al1 C121 H12A 107.6
C122 C121 H12B 107.6
Al1 C121 H12B 107.6
H12A C121 H12B 107.0
C123 C122 C124 109.4(8)
C123 C122 C121 110.5(8)
C124 C122 C121 113.7(8)
C123 C122 H12C 107.7
C124 C122 H12C 107.7
C121 C122 H12C 107.7
C122 C123 H12D 109.5
C122 C123 H12E 109.5
H12D C123 H12E 109.5
C122 C123 H12F 109.5
H12D C123 H12F 109.5
H12E C123 H12F 109.5
C122 C124 H12G 109.5
C122 C124 H12H 109.5
H12G C124 H12H 109.5
C122 C124 H12I 109.5
H12G C124 H12I 109.5
H12H C124 H12I 109.5
C132 C131 C151 119.1(7)
C132 C131 H13A 107.5
C151 C131 H13A 107.5
C132 C131 H13B 107.5
C151 C131 H13B 107.5
H13A C131 H13B 107.0
C133 C132 C134 110.0(7)
C133 C132 C131 112.8(7)
C134 C132 C131 107.9(7)
C133 C132 H13C 108.7
C134 C132 H13C 108.7
C131 C132 H13C 108.7
C132 C133 H13D 109.5
C132 C133 H13E 109.5
H13D C133 H13E 109.5
C132 C133 H13F 109.5
H13D C133 H13F 109.5
H13E C133 H13F 109.5
C132 C134 H13G 109.5
C132 C134 H13H 109.5
H13G C134 H13H 109.5
C132 C134 H13I 109.5
H13G C134 H13I 109.5
H13H C134 H13I 109.5
N11 C141 C142 121.7(9)
N11 C141 H14A 119.2
C142 C141 H14A 119.2
C143 C142 C141 119.2(9)
C143 C142 H14B 120.4
C141 C142 H14B 120.4
C142 C143 C144 119.1(9)
C142 C143 H14C 120.5
C144 C143 H14C 120.5
C145 C144 C143 118.9(9)
C145 C144 H14D 120.5
C143 C144 H14D 120.5
N11 C145 C144 121.1(8)
N11 C145 C151 115.5(7)
C144 C145 C151 123.3(8)
N12 C151 C145 107.8(7)
N12 C151 C152 110.0(7)
C145 C151 C152 111.6(7)
N12 C151 C131 111.1(6)
C145 C151 C131 110.2(7)
C152 C151 C131 106.3(7)
C153 C152 C151 117.4(8)
C153 C152 H15A 121.3
C151 C152 H15A 121.3
C152 C153 C154 119.3(8)
C152 C153 C171 120.6(8)
C154 C153 C171 119.9(7)
C155 C154 C153 118.2(8)
C155 C154 H15B 120.9
C153 C154 H15B 120.9
N12 C155 C154 123.6(8)
N12 C155 C165 112.1(8)
C154 C155 C165 124.0(8)
N13 C161 C162 123.3(10)
N13 C161 H16A 118.3
C162 C161 H16A 118.3
C161 C162 C163 118.9(9)
C161 C162 H16B 120.6
C163 C162 H16B 120.6
C162 C163 C164 118.8(9)
C162 C163 H16C 120.6
C164 C163 H16C 120.6
C163 C164 C165 119.2(9)
C163 C164 H16D 120.4
C165 C164 H16D 120.4
N13 C165 C164 119.8(8)
N13 C165 C155 115.4(7)
C164 C165 C155 124.7(8)
C176 C171 C172 119.0(8)
C176 C171 C153 122.4(8)
C172 C171 C153 118.6(8)
C173 C172 C171 119.6(9)
C173 C172 H17A 120.2
C171 C172 H17A 120.2
C174 C173 C172 120.1(9)
C174 C173 H17B 119.9
C172 C173 H17B 119.9
C173 C174 C175 121.3(9)
C173 C174 H17C 119.4
C175 C174 H17C 119.4
C174 C175 C176 119.2(9)
C174 C175 H17D 120.4
C176 C175 H17D 120.4
C171 C176 C175 120.7(9)
C171 C176 H17E 119.7
C175 C176 H17E 119.7
N22 Al2 C211 123.5(4)
N22 Al2 C221 120.3(4)
C211 Al2 C221 115.8(4)
N22 Al2 N21 77.8(3)
C211 Al2 N21 95.3(4)
C221 Al2 N21 104.0(4)
N22 Al2 N23 78.9(3)
C211 Al2 N23 93.6(4)
C221 Al2 N23 91.8(4)
N21 Al2 N23 156.2(3)
C241 N21 C245 119.1(9)
C241 N21 Al2 126.1(7)
C245 N21 Al2 114.5(6)
C255 N22 C251 115.9(7)
C255 N22 Al2 120.9(6)
C251 N22 Al2 123.2(6)
C261 N23 C265 119.9(8)
C261 N23 Al2 127.9(7)
C265 N23 Al2 112.2(6)
C212 C211 Al2 117.0(7)
C212 C211 H21A 108.0
Al2 C211 H21A 108.0
C212 C211 H21B 108.0
Al2 C211 H21B 108.0
H21A C211 H21B 107.3
C213 C212 C214 108.2(10)
C213 C212 C211 111.2(10)
C214 C212 C211 113.6(9)
C213 C212 H21C 107.9
C214 C212 H21C 107.9
C211 C212 H21C 107.9
C212 C213 H21D 109.5
C212 C213 H21E 109.5
H21D C213 H21E 109.5
C212 C213 H21F 109.5
H21D C213 H21F 109.5
H21E C213 H21F 109.5
C212 C214 H21G 109.5
C212 C214 H21H 109.5
H21G C214 H21H 109.5
C212 C214 H21I 109.5
H21G C214 H21I 109.5
H21H C214 H21I 109.5
C222 C221 Al2 121.9(7)
C222 C221 H22A 106.9
Al2 C221 H22A 106.9
C222 C221 H22B 106.9
Al2 C221 H22B 106.9
H22A C221 H22B 106.7
C221 C222 C223 110.5(8)
C221 C222 C224 113.4(8)
C223 C222 C224 109.8(9)
C221 C222 H22C 107.6
C223 C222 H22C 107.6
C224 C222 H22C 107.6
C222 C223 H22D 109.5
C222 C223 H22E 109.5
H22D C223 H22E 109.5
C222 C223 H22F 109.5
H22D C223 H22F 109.5
H22E C223 H22F 109.5
C222 C224 H22G 109.5
C222 C224 H22H 109.5
H22G C224 H22H 109.5
C222 C224 H22I 109.5
H22G C224 H22I 109.5
H22H C224 H22I 109.5
C232 C231 C251 118.8(8)
C232 C231 H23A 107.6
C251 C231 H23A 107.6
C232 C231 H23B 107.6
C251 C231 H23B 107.6
H23A C231 H23B 107.1
C233 C232 C231 112.3(10)
C233 C232 C234 110.3(10)
C231 C232 C234 111.8(10)
C233 C232 H23C 107.4
C231 C232 H23C 107.4
C234 C232 H23C 107.4
C232 C233 H23D 109.5
C232 C233 H23E 109.5
H23D C233 H23E 109.5
C232 C233 H23F 109.5
H23D C233 H23F 109.5
H23E C233 H23F 109.5
C232 C234 H23G 109.5
C232 C234 H23H 109.5
H23G C234 H23H 109.5
C232 C234 H23I 109.5
H23G C234 H23I 109.5
H23H C234 H23I 109.5
N21 C241 C242 123.9(10)
N21 C241 H24A 118.1
C242 C241 H24A 118.1
C241 C242 C243 117.7(9)
C241 C242 H24B 121.2
C243 C242 H24B 121.2
C242 C243 C244 119.3(10)
C242 C243 H24C 120.4
C244 C243 H24C 120.4
C245 C244 C243 119.6(9)
C245 C244 H24D 120.2
C243 C244 H24D 120.2
N21 C245 C244 120.3(9)
N21 C245 C251 116.4(9)
C244 C245 C251 123.2(8)
N22 C251 C245 106.0(7)
N22 C251 C252 109.8(7)
C245 C251 C252 113.2(8)
N22 C251 C231 109.3(7)
C245 C251 C231 109.2(8)
C252 C251 C231 109.4(7)
C253 C252 C251 118.8(8)
C253 C252 H25A 120.6
C251 C252 H25A 120.6
C252 C253 C254 118.5(8)
C252 C253 C271 122.8(8)
C254 C253 C271 118.5(8)
C255 C254 C253 118.4(8)
C255 C254 H25B 120.8
C253 C254 H25B 120.8
N22 C255 C254 122.5(9)
N22 C255 C265 112.9(8)
C254 C255 C265 124.0(8)
N23 C261 C262 122.3(9)
N23 C261 H26A 118.8
C262 C261 H26A 118.8
C261 C262 C263 119.1(9)
C261 C262 H26B 120.4
C263 C262 H26B 120.4
C262 C263 C264 119.5(10)
C262 C263 H26C 120.3
C264 C263 H26C 120.3
C263 C264 C265 119.5(9)
C263 C264 H26D 120.3
C265 C264 H26D 120.3
N23 C265 C264 119.7(8)
N23 C265 C255 114.6(8)
C264 C265 C255 125.6(9)
C276 C271 C272 116.8(8)
C276 C271 C253 121.5(8)
C272 C271 C253 121.7(8)
C273 C272 C271 121.1(8)
C273 C272 H27A 119.5
C271 C272 H27A 119.5
C272 C273 C274 122.7(8)
C272 C273 H27B 118.7
C274 C273 H27B 118.7
C273 C274 C275 117.4(9)
C273 C274 H27C 121.3
C275 C274 H27C 121.3
C276 C275 C274 120.0(9)
C276 C275 H27D 120.0
C274 C275 H27D 120.0
C275 C276 C271 121.9(8)
C275 C276 H27E 119.1
C271 C276 H27E 119.1

loop_
_geom_bond_atom_site_label_1
_geom_bond_atom_site_label_2
_geom_bond_distance
Al1 N12 1.884(8)
Al1 C121 1.963(10)
Al1 C111 2.007(9)
Al1 N13 2.132(8)
Al1 N11 2.134(8)
N11 C141 1.322(11)
N11 C145 1.331(11)
N12 C155 1.356(11)
N12 C151 1.455(11)
N13 C161 1.334(11)
N13 C165 1.337(11)
C111 C112 1.48(2)
C111 C115 1.58(4)
C111 H11A 0.9900
C111 H11B 0.9900
C112 C113 1.48(3)
C112 C114 1.52(3)
C112 H11C 1.0000
C113 H11D 0.9800
C113 H11E 0.9800
C113 H11F 0.9800
C114 H11G 0.9800
C114 H11H 0.9800
C114 H11I 0.9800
C115 C116 1.50(4)
C115 C117 1.56(5)
C115 H11J 1.0000
C116 H11K 0.9800
C116 H11L 0.9800
C116 H11M 0.9800
C117 H11N 0.9800
C117 H11O 0.9800
C117 H11P 0.9800
C121 C122 1.547(13)
C121 H12A 0.9900
C121 H12B 0.9900
C122 C123 1.513(13)
C122 C124 1.537(12)
C122 H12C 1.0000
C123 H12D 0.9800
C123 H12E 0.9800
C123 H12F 0.9800
C124 H12G 0.9800
C124 H12H 0.9800
C124 H12I 0.9800
C131 C132 1.536(11)
C131 C151 1.552(11)
C131 H13A 0.9900
C131 H13B 0.9900
C132 C133 1.524(12)
C132 C134 1.535(11)
C132 H13C 1.0000
C133 H13D 0.9800
C133 H13E 0.9800
C133 H13F 0.9800
C134 H13G 0.9800
C134 H13H 0.9800
C134 H13I 0.9800
C141 C142 1.380(13)
C141 H14A 0.9500
C142 C143 1.352(14)
C142 H14B 0.9500
C143 C144 1.388(13)
C143 H14C 0.9500
C144 C145 1.374(12)
C144 H14D 0.9500
C145 C151 1.502(11)
C151 C152 1.537(11)
C152 C153 1.350(12)
C152 H15A 0.9500
C153 C154 1.450(11)
C153 C171 1.469(12)
C154 C155 1.357(12)
C154 H15B 0.9500
C155 C165 1.432(12)
C161 C162 1.357(13)
C161 H16A 0.9500
C162 C163 1.377(14)
C162 H16B 0.9500
C163 C164 1.392(13)
C163 H16C 0.9500
C164 C165 1.412(12)
C164 H16D 0.9500
C171 C176 1.375(12)
C171 C172 1.404(12)
C172 C173 1.385(13)
C172 H17A 0.9500
C173 C174 1.361(14)
C173 H17B 0.9500
C174 C175 1.369(14)
C174 H17C 0.9500
C175 C176 1.392(13)
C175 H17D 0.9500
C176 H17E 0.9500
Al2 N22 1.890(8)
Al2 C211 1.979(9)
Al2 C221 1.979(10)
Al2 N21 2.106(9)
Al2 N23 2.112(8)
N21 C241 1.328(12)
N21 C245 1.352(12)
N22 C255 1.360(11)
N22 C251 1.459(12)
N23 C261 1.324(12)
N23 C265 1.365(12)
C211 C212 1.531(13)
C211 H21A 0.9900
C211 H21B 0.9900
C212 C213 1.498(15)
C212 C214 1.515(16)
C212 H21C 1.0000
C213 H21D 0.9800
C213 H21E 0.9800
C213 H21F 0.9800
C214 H21G 0.9800
C214 H21H 0.9800
C214 H21I 0.9800
C221 C222 1.506(13)
C221 H22A 0.9900
C221 H22B 0.9900
C222 C223 1.518(13)
C222 C224 1.523(13)
C222 H22C 1.0000
C223 H22D 0.9800
C223 H22E 0.9800
C223 H22F 0.9800
C224 H22G 0.9800
C224 H22H 0.9800
C224 H22I 0.9800
C231 C232 1.488(13)
C231 C251 1.578(12)
C231 H23A 0.9900
C231 H23B 0.9900
C232 C233 1.483(16)
C232 C234 1.503(16)
C232 H23C 1.0000
C233 H23D 0.9800
C233 H23E 0.9800
C233 H23F 0.9800
C234 H23G 0.9800
C234 H23H 0.9800
C234 H23I 0.9800
C241 C242 1.366(13)
C241 H24A 0.9500
C242 C243 1.376(14)
C242 H24B 0.9500
C243 C244 1.395(14)
C243 H24C 0.9500
C244 C245 1.374(13)
C244 H24D 0.9500
C245 C251 1.486(13)
C251 C252 1.504(13)
C252 C253 1.337(12)
C252 H25A 0.9500
C253 C254 1.432(12)
C253 C271 1.476(12)
C254 C255 1.367(13)
C254 H25B 0.9500
C255 C265 1.445(13)
C261 C262 1.366(14)
C261 H26A 0.9500
C262 C263 1.372(14)
C262 H26B 0.9500
C263 C264 1.376(13)
C263 H26C 0.9500
C264 C265 1.390(12)
C264 H26D 0.9500
C271 C276 1.390(12)
C271 C272 1.402(12)
C272 C273 1.359(12)
C272 H27A 0.9500
C273 C274 1.367(13)
C273 H27B 0.9500
C274 C275 1.410(13)
C274 H27C 0.9500
C275 C276 1.381(13)
C275 H27D 0.9500
C276 H27E 0.9500

loop_
_geom_torsion_atom_site_label_1
_geom_torsion_atom_site_label_2
_geom_torsion_atom_site_label_3
_geom_torsion_atom_site_label_4
_geom_torsion
C121 Al1 N12 C155 -79.1(7)
C111 Al1 N12 C155 100.8(7)
N13 Al1 N12 C155 13.0(6)
N11 Al1 N12 C155 -166.8(7)
C121 Al1 N12 C151 94.9(7)
C111 Al1 N12 C151 -85.2(7)
N13 Al1 N12 C151 -173.0(6)
N11 Al1 N12 C151 7.2(6)
Al1 C111 C112 C113 169.0(12)
Al1 C111 C112 C114 -65.5(17)
Al1 C111 C115 C116 -173(3)
Al1 C111 C115 C117 63(4)
Al1 C121 C122 C123 69.1(10)
Al1 C121 C122 C124 -167.4(7)
C151 C131 C132 C133 -77.0(10)
C151 C131 C132 C134 161.4(7)
C145 N11 C141 C142 2.5(13)
Al1 N11 C141 C142 -179.1(6)
N11 C141 C142 C143 0.2(14)
C141 C142 C143 C144 -1.7(14)
C142 C143 C144 C145 0.6(14)
C141 N11 C145 C144 -3.7(12)
Al1 N11 C145 C144 177.8(6)
C141 N11 C145 C151 175.2(7)
Al1 N11 C145 C151 -3.4(8)
C143 C144 C145 N11 2.1(13)
C143 C144 C145 C151 -176.6(8)
C155 N12 C151 C145 163.7(7)
Al1 N12 C151 C145 -10.5(8)
C155 N12 C151 C152 41.9(9)
Al1 N12 C151 C152 -132.4(6)
C155 N12 C151 C131 -75.5(9)
Al1 N12 C151 C131 110.3(7)
N11 C145 C151 N12 8.1(9)
C144 C145 C151 N12 -173.1(8)
N11 C145 C151 C152 128.9(8)
C144 C145 C151 C152 -52.3(11)
N11 C145 C151 C131 -113.2(8)
C144 C145 C151 C131 65.6(10)
C132 C131 C151 N12 -57.2(10)
C132 C131 C151 C145 62.2(10)
C132 C131 C151 C152 -176.7(7)
N12 C151 C152 C153 -40.2(10)
C145 C151 C152 C153 -159.7(8)
C131 C151 C152 C153 80.1(9)
C151 C152 C153 C154 14.8(12)
C151 C152 C153 C171 -170.3(8)
C152 C153 C154 C155 10.8(12)
C171 C153 C154 C155 -164.2(8)
C151 N12 C155 C154 -19.3(11)
Al1 N12 C155 C154 155.0(6)
C151 N12 C155 C165 167.0(7)
Al1 N12 C155 C165 -18.6(9)
C153 C154 C155 N12 -9.1(12)
C153 C154 C155 C165 163.7(7)
C165 N13 C161 C162 0.1(13)
Al1 N13 C161 C162 -176.6(7)
N13 C161 C162 C163 1.2(14)
C161 C162 C163 C164 -2.4(14)
C162 C163 C164 C165 2.5(13)
C161 N13 C165 C164 0.0(12)
Al1 N13 C165 C164 177.2(6)
C161 N13 C165 C155 179.1(7)
Al1 N13 C165 C155 -3.7(9)
C163 C164 C165 N13 -1.3(12)
C163 C164 C165 C155 179.7(8)
N12 C155 C165 N13 13.4(10)
C154 C155 C165 N13 -160.2(8)
N12 C155 C165 C164 -167.5(8)
C154 C155 C165 C164 18.9(13)
C152 C153 C171 C176 -144.1(9)
C154 C153 C171 C176 30.7(13)
C152 C153 C171 C172 35.4(13)
C154 C153 C171 C172 -149.7(8)
C176 C171 C172 C173 -0.1(15)
C153 C171 C172 C173 -179.7(9)
C171 C172 C173 C174 -1.4(16)
C172 C173 C174 C175 2.1(18)
C173 C174 C175 C176 -1.3(17)
C172 C171 C176 C175 0.9(14)
C153 C171 C176 C175 -179.5(9)
C174 C175 C176 C171 -0.3(15)
C211 Al2 N22 C255 -82.2(8)
C221 Al2 N22 C255 90.3(8)
N21 Al2 N22 C255 -170.4(7)
N23 Al2 N22 C255 4.7(7)
C211 Al2 N22 C251 98.2(8)
C221 Al2 N22 C251 -89.4(8)
N21 Al2 N22 C251 9.9(7)
N23 Al2 N22 C251 -174.9(7)
Al2 C211 C212 C213 169.9(8)
Al2 C211 C212 C214 -67.7(11)
Al2 C221 C222 C223 70.5(10)
Al2 C221 C222 C224 -165.7(8)
C251 C231 C232 C233 140.3(10)
C251 C231 C232 C234 -95.1(11)
C245 N21 C241 C242 3.1(16)
Al2 N21 C241 C242 -170.1(8)
N21 C241 C242 C243 -1.5(16)
C241 C242 C243 C244 1.2(15)
C242 C243 C244 C245 -2.6(16)
C241 N21 C245 C244 -4.5(14)
Al2 N21 C245 C244 169.5(7)
C241 N21 C245 C251 178.2(9)
Al2 N21 C245 C251 -7.8(11)
C243 C244 C245 N21 4.3(15)
C243 C244 C245 C251 -178.6(9)
C255 N22 C251 C245 164.5(8)
Al2 N22 C251 C245 -15.8(10)
C255 N22 C251 C252 41.9(10)
Al2 N22 C251 C252 -138.4(6)
C255 N22 C251 C231 -78.0(9)
Al2 N22 C251 C231 101.7(8)
N21 C245 C251 N22 14.0(11)
C244 C245 C251 N22 -163.2(9)
N21 C245 C251 C252 134.4(9)
C244 C245 C251 C252 -42.9(13)
N21 C245 C251 C231 -103.6(9)
C244 C245 C251 C231 79.2(12)
C232 C231 C251 N22 -57.8(11)
C232 C231 C251 C245 57.8(12)
C232 C231 C251 C252 -177.9(9)
N22 C251 C252 C253 -41.0(11)
C245 C251 C252 C253 -159.2(8)
C231 C251 C252 C253 78.9(10)
C251 C252 C253 C254 13.4(12)
C251 C252 C253 C271 -172.4(8)
C252 C253 C254 C255 14.8(12)
C271 C253 C254 C255 -159.7(8)
C251 N22 C255 C254 -17.2(13)
Al2 N22 C255 C254 163.2(7)
C251 N22 C255 C265 171.4(8)
Al2 N22 C255 C265 -8.3(11)
C253 C254 C255 N22 -13.2(13)
C253 C254 C255 C265 157.3(9)
C265 N23 C261 C262 -2.9(14)
Al2 N23 C261 C262 179.8(7)
N23 C261 C262 C263 1.4(16)
C261 C262 C263 C264 -0.4(16)
C262 C263 C264 C265 0.8(16)
C261 N23 C265 C264 3.3(14)
Al2 N23 C265 C264 -179.1(7)
C261 N23 C265 C255 178.2(9)
Al2 N23 C265 C255 -4.1(10)
C263 C264 C265 N23 -2.2(15)
C263 C264 C265 C255 -176.6(10)
N22 C255 C265 N23 7.7(12)
C254 C255 C265 N23 -163.6(9)
N22 C255 C265 C264 -177.7(9)
C254 C255 C265 C264 11.1(16)
C252 C253 C271 C276 -29.4(13)
C254 C253 C271 C276 144.8(9)
C252 C253 C271 C272 152.1(9)
C254 C253 C271 C272 -33.7(12)
C276 C271 C272 C273 -0.8(13)
C253 C271 C272 C273 177.8(8)
C271 C272 C273 C274 0.6(13)
C272 C273 C274 C275 1.5(13)
C273 C274 C275 C276 -3.3(14)
C274 C275 C276 C271 3.2(15)
C272 C271 C276 C275 -1.1(14)
C253 C271 C276 C275 -179.7(9)
